data_1560682
loop_
_publ_author_name
'Weil, Matthias'
'Kremer, Reinhard K.'

_publ_section_title
;
 Crystal growth and crystal structures of six novel phases in the
 Mn/As/O/Cl(Br) system, as well as magnetic properties of \a -Mn 3 (AsO 4
 ) 2
;
_journal_name_full 'Journal of Solid State Chemistry'
_journal_page_first 115
_journal_page_last 126
_journal_paper_doi 10.1016/j.jssc.2016.09.027
_journal_volume 245
_journal_year 2017
_chemical_formula_sum 'As2 Mn3 O8'
_chemical_formula_weight 442.66
_space_group_IT_number 14
_space_group_name_Hall '-P 2ybc'
_space_group_name_H-M_alt 'P 1 21/c 1'
_symmetry_cell_setting monoclinic
_symmetry_space_group_name_Hall '-P 2ybc'
_symmetry_space_group_name_H-M 'P 1 21/c 1'
_atom_sites_solution_primary direct
_atom_sites_solution_secondary difmap
_cell_angle_alpha 90.00
_cell_angle_beta 98.727(2)
_cell_angle_gamma 90.00
_cell_formula_units_Z 4
_cell_length_a 9.1129(8)
_cell_length_b 11.7658(11)
_cell_length_c 6.4204(6)
_cell_measurement_reflns_used 6512
_cell_measurement_temperature 296(2)
_cell_measurement_theta_max 32.716
_cell_measurement_theta_min 2.256
_cell_volume 680.43(11)
_computing_cell_refinement 'SAINT (Bruker, 2008)'
_computing_data_collection 'SMART (Bruker, 2008)'
_computing_data_reduction 'SAINT (Bruker, 2008)'
_computing_molecular_graphics 'ATOMS (Dowty, 2006)'
_computing_publication_material 'SHELXL-97 (Sheldrick, 2008)'
_computing_structure_refinement 'SHELXL-97 (Sheldrick, 2008)'
_computing_structure_solution 'SHELXS-97 (Sheldrick, 2008)'
_diffrn_ambient_temperature 296(2)
_diffrn_measured_fraction_theta_full 0.961
_diffrn_measured_fraction_theta_max 0.961
_diffrn_measurement_device_type 'Bruker SMART CCD'
_diffrn_measurement_method \w-scans
_diffrn_radiation_monochromator graphite
_diffrn_radiation_source 'fine-focus sealed tube'
_diffrn_radiation_type MoK\a
_diffrn_radiation_wavelength 0.71073
_diffrn_reflns_av_R_equivalents 0.0207
_diffrn_reflns_av_sigmaI/netI 0.0167
_diffrn_reflns_limit_h_max 13
_diffrn_reflns_limit_h_min -13
_diffrn_reflns_limit_k_max 17
_diffrn_reflns_limit_k_min -17
_diffrn_reflns_limit_l_max 9
_diffrn_reflns_limit_l_min -9
_diffrn_reflns_number 11248
_diffrn_reflns_theta_full 32.70
_diffrn_reflns_theta_max 32.70
_diffrn_reflns_theta_min 2.26
_diffrn_standards_interval_count .
_diffrn_standards_interval_time .
_diffrn_standards_number 0
_exptl_absorpt_coefficient_mu 15.143
_exptl_absorpt_correction_T_max 0.4170
_exptl_absorpt_correction_T_min 0.1160
_exptl_absorpt_correction_type multi-scan
_exptl_absorpt_process_details SADABS
_exptl_crystal_colour 'light pink'
_exptl_crystal_density_diffrn 4.321
_exptl_crystal_density_method 'not measured'
_exptl_crystal_description block
_exptl_crystal_F_000 820
_exptl_crystal_size_max 0.25
_exptl_crystal_size_mid 0.09
_exptl_crystal_size_min 0.07
_refine_diff_density_max 1.244
_refine_diff_density_min -0.879
_refine_diff_density_rms 0.114
_refine_ls_extinction_coef 0.0023(2)
_refine_ls_extinction_expression Fc^*^=kFc[1+0.001xFc^2^\l^3^/sin(2\q)]^-1/4^
_refine_ls_extinction_method SHELXL
_refine_ls_goodness_of_fit_ref 1.075
_refine_ls_matrix_type full
_refine_ls_number_parameters 119
_refine_ls_number_reflns 2413
_refine_ls_number_restraints 0
_refine_ls_restrained_S_all 1.075
_refine_ls_R_factor_all 0.0183
_refine_ls_R_factor_gt 0.0159
_refine_ls_shift/su_max 0.001
_refine_ls_shift/su_mean 0.000
_refine_ls_structure_factor_coef Fsqd
_refine_ls_weighting_details 'calc w=1/[\s^2^(Fo^2^)+(0.0206P)^2^+0.3822P] where P=(Fo^2^+2Fc^2^)/3'
_refine_ls_weighting_scheme calc
_refine_ls_wR_factor_gt 0.0396
_refine_ls_wR_factor_ref 0.0402
_reflns_number_gt 2246
_reflns_number_total 2413
_reflns_threshold_expression >2sigma(I)
_cod_data_source_file JSSC-2017-245-115.CIF
_cod_data_source_block b_Mn3As2O8
_cod_original_sg_symbol_H-M 'P 21/c'
_cod_database_code 1560682

loop_
_symmetry_equiv_pos_as_xyz
'x, y, z'
'-x, y+1/2, -z+1/2'
'-x, -y, -z'
'x, -y-1/2, z-1/2'

loop_
_atom_site_label
_atom_site_type_symbol
_atom_site_fract_x
_atom_site_fract_y
_atom_site_fract_z
_atom_site_U_iso_or_equiv
_atom_site_adp_type
_atom_site_occupancy
_atom_site_symmetry_multiplicity
_atom_site_calc_flag
_atom_site_refinement_flags
_atom_site_disorder_assembly
_atom_site_disorder_group
Mn1 Mn 0.93864(3) 0.11374(2) 0.85874(5) 0.01424(6) Uani 1 1 d . . .
Mn2 Mn 0.72816(3) 0.07981(3) 0.33027(4) 0.01498(6) Uani 1 1 d . . .
Mn3 Mn 0.36354(3) 0.19652(2) 0.12714(4) 0.01194(6) Uani 1 1 d . . .
As1 As 0.087214(18) 0.136205(14) 0.39227(3) 0.00807(5) Uani 1 1 d . . .
As2 As 0.605711(18) 0.083957(14) 0.80939(3) 0.00851(5) Uani 1 1 d . . .
O1 O 0.07601(15) 0.06560(10) 0.16157(19) 0.0126(2) Uani 1 1 d . . .
O2 O 0.47659(15) 0.18236(12) 0.8337(2) 0.0161(3) Uani 1 1 d . . .
O3 O 0.92903(14) 0.20918(11) 0.3977(2) 0.0136(2) Uani 1 1 d . . .
O4 O 0.71107(15) 0.12094(12) 0.6275(2) 0.0154(3) Uani 1 1 d . . .
O5 O 0.22816(15) 0.22698(12) 0.3798(2) 0.0161(3) Uani 1 1 d . . .
O6 O 0.73692(14) 0.08352(12) 0.0228(2) 0.0147(2) Uani 1 1 d . . .
O7 O 0.12161(15) 0.05965(11) 0.6151(2) 0.0148(2) Uani 1 1 d . . .
O8 O 0.52490(14) -0.04496(11) 0.7623(2) 0.0138(2) Uani 1 1 d . . .

loop_
_atom_site_aniso_label
_atom_site_aniso_U_11
_atom_site_aniso_U_22
_atom_site_aniso_U_33
_atom_site_aniso_U_23
_atom_site_aniso_U_13
_atom_site_aniso_U_12
Mn1 0.01453(13) 0.00950(12) 0.01756(13) -0.00024(10) -0.00118(10) -0.00074(9)
Mn2 0.01525(13) 0.02102(14) 0.00859(12) 0.00056(10) 0.00158(10) 0.00390(10)
Mn3 0.01279(13) 0.01208(12) 0.01063(11) 0.00031(9) 0.00078(9) 0.00231(9)
As1 0.00756(8) 0.00814(8) 0.00853(8) -0.00028(5) 0.00134(6) -0.00041(5)
As2 0.00785(8) 0.00931(8) 0.00851(8) 0.00023(5) 0.00169(6) 0.00077(5)
O1 0.0163(6) 0.0105(5) 0.0106(5) -0.0026(4) 0.0009(5) 0.0013(4)
O2 0.0148(6) 0.0189(6) 0.0152(6) 0.0023(5) 0.0045(5) 0.0092(5)
O3 0.0098(5) 0.0111(5) 0.0204(6) -0.0006(5) 0.0044(5) 0.0019(4)
O4 0.0148(6) 0.0217(6) 0.0105(5) 0.0004(5) 0.0044(5) -0.0033(5)
O5 0.0142(6) 0.0213(6) 0.0134(6) -0.0028(5) 0.0042(5) -0.0098(5)
O6 0.0095(5) 0.0249(7) 0.0092(5) 0.0007(5) -0.0001(4) 0.0012(5)
O7 0.0175(6) 0.0145(6) 0.0114(5) 0.0035(5) -0.0004(5) 0.0014(5)
O8 0.0119(6) 0.0102(5) 0.0185(6) 0.0008(5) 0.0002(5) -0.0022(4)

loop_
_atom_type_symbol
_atom_type_description
_atom_type_scat_dispersion_real
_atom_type_scat_dispersion_imag
_atom_type_scat_source
O O 0.0106 0.0060 'International Tables Vol C Tables 4.2.6.8 and 6.1.1.4'
Mn Mn 0.3368 0.7283 'International Tables Vol C Tables 4.2.6.8 and 6.1.1.4'
As As 0.0499 2.0058 'International Tables Vol C Tables 4.2.6.8 and 6.1.1.4'

loop_
_geom_angle_atom_site_label_1
_geom_angle_atom_site_label_2
_geom_angle_atom_site_label_3
_geom_angle
_geom_angle_site_symmetry_1
_geom_angle_site_symmetry_3
O3 Mn1 O1 172.72(5) 4_566 3_656
O3 Mn1 O1 100.18(5) 4_566 1_656
O1 Mn1 O1 79.72(5) 3_656 1_656
O3 Mn1 O6 92.78(5) 4_566 1_556
O1 Mn1 O6 79.94(5) 3_656 1_556
O1 Mn1 O6 86.71(5) 1_656 1_556
O3 Mn1 O4 89.47(5) 4_566 .
O1 Mn1 O4 87.47(5) 3_656 .
O1 Mn1 O4 152.17(5) 1_656 .
O6 Mn1 O4 66.65(4) 1_556 .
O6 Mn2 O4 164.56(6) . .
O6 Mn2 O7 93.37(5) . 3_656
O4 Mn2 O7 99.82(5) . 3_656
O6 Mn2 O8 86.44(5) . 3_656
O4 Mn2 O8 93.94(5) . 3_656
O7 Mn2 O8 119.53(5) 3_656 3_656
O6 Mn2 O3 91.21(5) . .
O4 Mn2 O3 80.78(5) . .
O7 Mn2 O3 90.31(5) 3_656 .
O8 Mn2 O3 150.15(5) 3_656 .
O5 Mn3 O2 111.56(6) 4_565 4_565
O5 Mn3 O8 145.53(5) 4_565 3_656
O2 Mn3 O8 101.21(5) 4_565 3_656
O5 Mn3 O5 99.14(5) 4_565 .
O2 Mn3 O5 72.70(5) 4_565 .
O8 Mn3 O5 100.56(5) 3_656 .
O5 Mn3 O2 71.89(5) 4_565 1_554
O2 Mn3 O2 109.24(6) 4_565 1_554
O8 Mn3 O2 87.79(5) 3_656 1_554
O5 Mn3 O2 170.98(5) . 1_554
O7 As1 O5 109.64(7) . .
O7 As1 O3 107.80(7) . 1_455
O5 As1 O3 109.87(7) . 1_455
O7 As1 O1 117.53(6) . .
O5 As1 O1 102.46(6) . .
O3 As1 O1 109.35(6) 1_455 .
O2 As2 O6 110.49(7) . 1_556
O2 As2 O4 111.70(7) . .
O6 As2 O4 99.05(7) 1_556 .
O2 As2 O8 110.07(7) . .
O6 As2 O8 112.34(7) 1_556 .
O4 As2 O8 112.79(7) . .
As1 O1 Mn1 122.65(7) . 3_656
As1 O1 Mn1 126.44(7) . 1_454
Mn1 O1 Mn1 100.28(5) 3_656 1_454
As2 O2 Mn3 133.84(7) . 4_566
As2 O2 Mn3 122.54(7) . 1_556
Mn3 O2 Mn3 103.35(5) 4_566 1_556
As1 O3 Mn1 116.87(7) 1_655 4_565
As1 O3 Mn2 107.99(6) 1_655 .
Mn1 O3 Mn2 131.30(6) 4_565 .
As2 O4 Mn2 137.55(8) . .
As2 O4 Mn1 95.37(6) . .
Mn2 O4 Mn1 113.80(6) . .
As1 O5 Mn3 127.74(7) . 4_566
As1 O5 Mn3 116.57(7) . .
Mn3 O5 Mn3 107.47(6) 4_566 .
As2 O6 Mn2 132.89(8) 1_554 .
As2 O6 Mn1 98.44(6) 1_554 1_554
Mn2 O6 Mn1 128.21(6) . 1_554
As1 O7 Mn2 125.82(8) . 3_656
As2 O8 Mn3 121.33(7) . 3_656
As2 O8 Mn2 126.18(7) . 3_656
Mn3 O8 Mn2 110.07(5) 3_656 3_656

loop_
_geom_bond_atom_site_label_1
_geom_bond_atom_site_label_2
_geom_bond_distance
_geom_bond_site_symmetry_2
Mn1 O3 2.1019(13) 4_566
Mn1 O1 2.1170(13) 3_656
Mn1 O1 2.2203(13) 1_656
Mn1 O6 2.2811(14) 1_556
Mn1 O4 2.3619(14) .
Mn1 As2 3.0227(4) .
Mn2 O6 1.9880(13) .
Mn2 O4 1.9974(13) .
Mn2 O7 2.1317(13) 3_656
Mn2 O8 2.3289(13) 3_656
Mn2 O3 2.3695(13) .
Mn3 O5 2.0639(13) 4_565
Mn3 O2 2.1062(13) 4_565
Mn3 O8 2.1209(13) 3_656
Mn3 O5 2.2111(13) .
Mn3 O2 2.2866(13) 1_554
As1 O7 1.6794(13) .
As1 O5 1.6817(13) .
As1 O3 1.6828(12) 1_455
As1 O1 1.6878(12) .
As2 O2 1.6748(13) .
As2 O6 1.6765(13) 1_556
As2 O4 1.6780(13) .
As2 O8 1.6932(13) .
O1 Mn1 2.1170(13) 3_656
O1 Mn1 2.2203(13) 1_454
O2 Mn3 2.1062(13) 4_566
O2 Mn3 2.2866(13) 1_556
O3 As1 1.6828(12) 1_655
O3 Mn1 2.1019(13) 4_565
O5 Mn3 2.0639(13) 4_566
O6 As2 1.6765(13) 1_554
O6 Mn1 2.2811(14) 1_554
O7 Mn2 2.1317(13) 3_656
O8 Mn3 2.1209(13) 3_656
O8 Mn2 2.3289(13) 3_656
